data_4510282
loop_
_publ_author_name
'Grecu, Tudor'
'Adams, Harry'
'Hunter, Christopher A.'
'McCabe, James F.'
'Portell, Anna'
'Prohens, Rafel'

_publ_section_title
;
 Virtual Screening Identifies New Cocrystals of Nalidixic Acid
;
_journal_issue 4
_journal_name_full 'Crystal Growth &amp; Design'
_journal_page_first 1749
_journal_paper_doi 10.1021/cg401889h
_journal_volume 14
_journal_year 2014
_chemical_formula_sum 'C22 H24 N2 O8'
_chemical_formula_weight 444.43
_chemical_name_systematic
; 
 ? 
;
_space_group_IT_number 2
_symmetry_cell_setting triclinic
_symmetry_space_group_name_Hall '-P 1'
_symmetry_space_group_name_H-M 'P -1'
_atom_sites_solution_hydrogens geom
_atom_sites_solution_primary direct
_atom_sites_solution_secondary difmap
_audit_creation_method SHELXL-97
_cell_angle_alpha 79.440(4)
_cell_angle_beta 81.526(4)
_cell_angle_gamma 88.573(4)
_cell_formula_units_Z 2
_cell_length_a 7.3792(8)
_cell_length_b 9.4077(10)
_cell_length_c 14.9887(16)
_cell_measurement_reflns_used 3722
_cell_measurement_temperature 97(2)
_cell_measurement_theta_max 27.40
_cell_measurement_theta_min 2.20
_cell_volume 1011.74(19)
_computing_cell_refinement 'Bruker SAINT'
_computing_data_collection 'Bruker APEX2'
_computing_data_reduction 'Bruker SAINT'
_computing_molecular_graphics 'Bruker SHELXTL'
_computing_publication_material 'Bruker SHELXTL'
_computing_structure_refinement 'SHELXL-97 (Sheldrick, 2008)'
_computing_structure_solution 'SHELXS-97 (Sheldrick, 2008)'
_diffrn_ambient_temperature 97(2)
_diffrn_measured_fraction_theta_full 0.993
_diffrn_measured_fraction_theta_max 0.950
_diffrn_measurement_device_type 'Bruker APEX-II CCD'
_diffrn_measurement_method '\f and \w scans'
_diffrn_radiation_monochromator graphite
_diffrn_radiation_source 'fine-focus sealed tube'
_diffrn_radiation_type MoK\a
_diffrn_radiation_wavelength 0.71073
_diffrn_reflns_av_R_equivalents 0.0278
_diffrn_reflns_av_sigmaI/netI 0.0353
_diffrn_reflns_limit_h_max 9
_diffrn_reflns_limit_h_min -9
_diffrn_reflns_limit_k_max 12
_diffrn_reflns_limit_k_min -12
_diffrn_reflns_limit_l_max 19
_diffrn_reflns_limit_l_min -17
_diffrn_reflns_number 12887
_diffrn_reflns_theta_full 25.00
_diffrn_reflns_theta_max 27.46
_diffrn_reflns_theta_min 1.40
_exptl_absorpt_coefficient_mu 0.112
_exptl_absorpt_correction_T_max 0.9889
_exptl_absorpt_correction_T_min 0.9618
_exptl_absorpt_correction_type multi-scan
_exptl_absorpt_process_details sadabs
_exptl_crystal_colour colourless
_exptl_crystal_density_diffrn 1.459
_exptl_crystal_density_method 'not measured'
_exptl_crystal_description needle
_exptl_crystal_F_000 468
_exptl_crystal_size_max 0.35
_exptl_crystal_size_mid 0.11
_exptl_crystal_size_min 0.10
_refine_diff_density_max 0.242
_refine_diff_density_min -0.317
_refine_diff_density_rms 0.067
_refine_ls_extinction_method none
_refine_ls_goodness_of_fit_ref 1.041
_refine_ls_hydrogen_treatment constr
_refine_ls_matrix_type full
_refine_ls_number_parameters 292
_refine_ls_number_reflns 4407
_refine_ls_number_restraints 0
_refine_ls_restrained_S_all 1.041
_refine_ls_R_factor_all 0.0642
_refine_ls_R_factor_gt 0.0423
_refine_ls_shift/su_max 0.000
_refine_ls_shift/su_mean 0.000
_refine_ls_structure_factor_coef Fsqd
_refine_ls_weighting_details 'calc w=1/[\s^2^(Fo^2^)+(0.0805P)^2^+0.0000P] where P=(Fo^2^+2Fc^2^)/3'
_refine_ls_weighting_scheme calc
_refine_ls_wR_factor_gt 0.1137
_refine_ls_wR_factor_ref 0.1320
_reflns_number_gt 3239
_reflns_number_total 4407
_reflns_threshold_expression >2sigma(I)
_cod_data_source_file cg401889h_si_002.cif
_cod_data_source_block och549_0m
_cod_depositor_comments
;
The following automatic conversions were performed:

'_symmetry_cell_setting' value 'Triclinic' changed to 'triclinic'
according to
/usr/data/users/saulius/automatic-downloads/current/ACS/lib/dictionaries/cif_core.dic
dictionary named 'cif_core.dic' version 2.4.2 from 2011-04-26.

Automatic conversion script
Id: cif_fix_values 2281 2013-09-26 08:29:07Z andrius 
;
_cod_original_sg_symbol_H-M P-1
_cod_database_code 4510282

loop_
_symmetry_equiv_pos_as_xyz
'x, y, z'
'-x, -y, -z'

loop_
_atom_site_label
_atom_site_type_symbol
_atom_site_fract_x
_atom_site_fract_y
_atom_site_fract_z
_atom_site_U_iso_or_equiv
_atom_site_adp_type
_atom_site_occupancy
_atom_site_symmetry_multiplicity
_atom_site_calc_flag
_atom_site_refinement_flags
O1 O 0.64661(16) 0.13752(12) 0.42742(8) 0.0240(3) Uani 1 1 d .
O2 O 0.70562(16) 0.25482(11) 0.28416(8) 0.0224(3) Uani 1 1 d .
H2 H 0.7027 0.2377 0.2313 0.034 Uiso 1 1 calc R
O3 O 0.67327(16) 0.12631(11) 0.15247(8) 0.0213(3) Uani 1 1 d .
O4 O 1.09828(16) 1.01443(11) 0.27391(8) 0.0215(3) Uani 1 1 d .
O5 O 1.14987(15) 1.10281(11) 0.12342(8) 0.0220(3) Uani 1 1 d .
O6 O 0.83848(15) 0.52567(11) 0.31222(7) 0.0200(3) Uani 1 1 d .
H6 H 0.8061 0.4515 0.2948 0.030 Uiso 1 1 calc R
O7 O 0.84614(15) 0.46893(11) 0.13968(8) 0.0199(3) Uani 1 1 d .
H7 H 0.8852 0.4410 0.0802 0.024 Uiso 1 1 d R
O8 O 0.97399(16) 0.66958(11) -0.01102(8) 0.0210(3) Uani 1 1 d .
H8 H 0.9504 0.7559 -0.0544 0.025 Uiso 1 1 d R
N1 N 0.49637(18) -0.23287(13) 0.34344(9) 0.0163(3) Uani 1 1 d .
N2 N 0.43839(18) -0.35952(13) 0.23171(9) 0.0181(3) Uani 1 1 d .
C1 C 0.2278(2) -0.36000(17) 0.44294(12) 0.0220(4) Uani 1 1 d .
H1A H 0.1890 -0.2671 0.4601 0.033 Uiso 1 1 calc R
H1B H 0.1932 -0.4382 0.4953 0.033 Uiso 1 1 calc R
H1C H 0.1681 -0.3751 0.3912 0.033 Uiso 1 1 calc R
C2 C 0.4334(2) -0.35950(16) 0.41558(11) 0.0181(4) Uani 1 1 d .
H2A H 0.4935 -0.3577 0.4702 0.022 Uiso 1 1 calc R
H2B H 0.4708 -0.4496 0.3926 0.022 Uiso 1 1 calc R
C3 C 0.5476(2) -0.11250(16) 0.36885(11) 0.0165(3) Uani 1 1 d .
H3 H 0.5433 -0.1123 0.4325 0.020 Uiso 1 1 calc R
C4 C 0.6060(2) 0.01094(16) 0.30778(11) 0.0167(3) Uani 1 1 d .
C5 C 0.6539(2) 0.13719(16) 0.34620(11) 0.0176(3) Uani 1 1 d .
C6 C 0.6179(2) 0.01626(16) 0.21142(11) 0.0159(3) Uani 1 1 d .
C7 C 0.5595(2) -0.11546(16) 0.18477(11) 0.0156(3) Uani 1 1 d .
C8 C 0.5639(2) -0.12777(17) 0.09294(11) 0.0179(3) Uani 1 1 d .
H8A H 0.6091 -0.0503 0.0453 0.021 Uiso 1 1 calc R
C9 C 0.5024(2) -0.25289(17) 0.07195(12) 0.0196(4) Uani 1 1 d .
H9 H 0.5020 -0.2619 0.0099 0.023 Uiso 1 1 calc R
C10 C 0.4402(2) -0.36705(16) 0.14366(11) 0.0178(3) Uani 1 1 d .
C11 C 0.3743(2) -0.50709(17) 0.12442(13) 0.0230(4) Uani 1 1 d .
H11A H 0.4745 -0.5774 0.1252 0.034 Uiso 1 1 calc R
H11B H 0.3336 -0.4901 0.0640 0.034 Uiso 1 1 calc R
H11C H 0.2718 -0.5449 0.1715 0.034 Uiso 1 1 calc R
C12 C 0.4976(2) -0.23632(16) 0.25099(11) 0.0154(3) Uani 1 1 d .
C13 C 1.1958(3) 1.28163(18) 0.41844(14) 0.0280(4) Uani 1 1 d .
H13A H 1.3232 1.3053 0.3916 0.042 Uiso 1 1 calc R
H13B H 1.1833 1.2723 0.4853 0.042 Uiso 1 1 calc R
H13C H 1.1152 1.3588 0.3940 0.042 Uiso 1 1 calc R
C14 C 1.1423(2) 1.13871(17) 0.39423(12) 0.0237(4) Uani 1 1 d .
H14A H 1.2249 1.0609 0.4180 0.028 Uiso 1 1 calc R
H14B H 1.0155 1.1125 0.4234 0.028 Uiso 1 1 calc R
C15 C 1.1554(2) 1.15234(16) 0.29226(12) 0.0215(4) Uani 1 1 d .
H15A H 1.0748 1.2310 0.2677 0.026 Uiso 1 1 calc R
H15B H 1.2829 1.1750 0.2626 0.026 Uiso 1 1 calc R
C16 C 1.0994(2) 1.00454(16) 0.18637(11) 0.0172(3) Uani 1 1 d .
C17 C 1.0341(2) 0.86153(16) 0.17502(11) 0.0165(3) Uani 1 1 d .
C18 C 0.9656(2) 0.75858(16) 0.25067(11) 0.0166(3) Uani 1 1 d .
H18 H 0.9603 0.7786 0.3109 0.020 Uiso 1 1 calc R
C19 C 0.9049(2) 0.62618(15) 0.23765(11) 0.0157(3) Uani 1 1 d .
C20 C 0.9109(2) 0.59883(15) 0.14938(11) 0.0157(3) Uani 1 1 d .
C21 C 0.9763(2) 0.70392(16) 0.07400(11) 0.0164(3) Uani 1 1 d .
C22 C 1.0412(2) 0.83501(16) 0.08654(11) 0.0176(3) Uani 1 1 d .
H22 H 1.0897 0.9055 0.0353 0.021 Uiso 1 1 calc R

loop_
_atom_site_aniso_label
_atom_site_aniso_U_11
_atom_site_aniso_U_22
_atom_site_aniso_U_33
_atom_site_aniso_U_23
_atom_site_aniso_U_13
_atom_site_aniso_U_12
O1 0.0319(7) 0.0221(6) 0.0189(7) -0.0074(5) -0.0009(5) -0.0073(5)
O2 0.0332(7) 0.0156(5) 0.0181(6) -0.0030(5) -0.0019(5) -0.0073(5)
O3 0.0293(7) 0.0155(5) 0.0177(6) 0.0005(5) -0.0022(5) -0.0047(5)
O4 0.0291(7) 0.0152(5) 0.0213(7) -0.0057(5) -0.0028(5) -0.0056(5)
O5 0.0263(6) 0.0157(5) 0.0228(7) 0.0010(5) -0.0049(5) -0.0040(5)
O6 0.0287(6) 0.0141(5) 0.0167(6) -0.0022(4) -0.0013(5) -0.0044(5)
O7 0.0288(6) 0.0133(5) 0.0179(6) -0.0063(4) 0.0002(5) -0.0034(5)
O8 0.0348(7) 0.0140(5) 0.0144(6) -0.0035(4) -0.0030(5) 0.0016(5)
N1 0.0198(7) 0.0131(6) 0.0162(7) -0.0023(5) -0.0030(5) -0.0015(5)
N2 0.0185(7) 0.0158(6) 0.0208(8) -0.0053(6) -0.0037(6) -0.0002(5)
C1 0.0269(9) 0.0188(8) 0.0196(9) -0.0033(7) -0.0006(7) -0.0046(7)
C2 0.0264(9) 0.0129(7) 0.0143(8) 0.0006(6) -0.0034(7) -0.0022(6)
C3 0.0186(8) 0.0167(7) 0.0149(8) -0.0045(6) -0.0030(6) 0.0001(6)
C4 0.0168(8) 0.0148(7) 0.0186(9) -0.0044(6) -0.0016(6) 0.0004(6)
C5 0.0170(8) 0.0177(8) 0.0183(9) -0.0042(6) -0.0014(6) -0.0013(6)
C6 0.0144(8) 0.0148(7) 0.0183(9) -0.0030(6) -0.0020(6) 0.0008(6)
C7 0.0144(8) 0.0152(7) 0.0177(9) -0.0041(6) -0.0023(6) 0.0018(6)
C8 0.0171(8) 0.0196(8) 0.0166(9) -0.0022(6) -0.0029(6) 0.0006(6)
C9 0.0207(8) 0.0232(8) 0.0165(9) -0.0065(7) -0.0047(7) 0.0022(7)
C10 0.0153(8) 0.0191(8) 0.0207(9) -0.0069(7) -0.0043(6) 0.0025(6)
C11 0.0242(9) 0.0209(8) 0.0266(10) -0.0099(7) -0.0055(7) 0.0000(7)
C12 0.0157(8) 0.0140(7) 0.0166(9) -0.0027(6) -0.0037(6) 0.0015(6)
C13 0.0286(10) 0.0256(9) 0.0344(11) -0.0143(8) -0.0087(8) 0.0017(7)
C14 0.0234(9) 0.0209(8) 0.0290(10) -0.0100(7) -0.0041(7) -0.0005(7)
C15 0.0229(9) 0.0133(7) 0.0288(10) -0.0049(7) -0.0039(7) -0.0040(6)
C16 0.0157(8) 0.0151(7) 0.0209(9) -0.0031(7) -0.0038(7) 0.0015(6)
C17 0.0152(8) 0.0140(7) 0.0205(9) -0.0027(6) -0.0038(6) 0.0016(6)
C18 0.0173(8) 0.0167(7) 0.0168(9) -0.0049(6) -0.0039(6) 0.0020(6)
C19 0.0158(8) 0.0135(7) 0.0169(9) -0.0009(6) -0.0015(6) 0.0004(6)
C20 0.0168(8) 0.0121(7) 0.0188(9) -0.0045(6) -0.0021(6) 0.0008(6)
C21 0.0182(8) 0.0165(7) 0.0148(8) -0.0049(6) -0.0020(6) 0.0039(6)
C22 0.0184(8) 0.0147(7) 0.0186(9) -0.0011(6) -0.0021(6) 0.0006(6)

loop_
_atom_type_symbol
_atom_type_description
_atom_type_scat_dispersion_real
_atom_type_scat_dispersion_imag
_atom_type_scat_source
C C 0.0033 0.0016 'International Tables Vol C Tables 4.2.6.8 and 6.1.1.4'
H H 0.0000 0.0000 'International Tables Vol C Tables 4.2.6.8 and 6.1.1.4'
N N 0.0061 0.0033 'International Tables Vol C Tables 4.2.6.8 and 6.1.1.4'
O O 0.0106 0.0060 'International Tables Vol C Tables 4.2.6.8 and 6.1.1.4'

loop_
_geom_angle_atom_site_label_1
_geom_angle_atom_site_label_2
_geom_angle_atom_site_label_3
_geom_angle
C5 O2 H2 109.5
C16 O4 C15 116.84(12)
C19 O6 H6 109.5
C20 O7 H7 115.4
C21 O8 H8 109.8
C3 N1 C12 119.89(13)
C3 N1 C2 118.88(13)
C12 N1 C2 121.20(12)
C10 N2 C12 117.51(14)
C2 C1 H1A 109.5
C2 C1 H1B 109.5
H1A C1 H1B 109.5
C2 C1 H1C 109.5
H1A C1 H1C 109.5
H1B C1 H1C 109.5
N1 C2 C1 111.89(13)
N1 C2 H2A 109.2
C1 C2 H2A 109.2
N1 C2 H2B 109.2
C1 C2 H2B 109.2
H2A C2 H2B 107.9
N1 C3 C4 123.52(15)
N1 C3 H3 118.2
C4 C3 H3 118.2
C3 C4 C6 120.72(14)
C3 C4 C5 117.44(15)
C6 C4 C5 121.83(14)
O1 C5 O2 120.90(13)
O1 C5 C4 124.15(14)
O2 C5 C4 114.95(14)
O3 C6 C4 123.17(14)
O3 C6 C7 121.73(15)
C4 C6 C7 115.10(14)
C8 C7 C12 116.87(13)
C8 C7 C6 122.08(14)
C12 C7 C6 121.04(14)
C9 C8 C7 119.55(15)
C9 C8 H8A 120.2
C7 C8 H8A 120.2
C8 C9 C10 119.05(15)
C8 C9 H9 120.5
C10 C9 H9 120.5
N2 C10 C9 122.66(13)
N2 C10 C11 116.15(14)
C9 C10 C11 121.18(15)
C10 C11 H11A 109.5
C10 C11 H11B 109.5
H11A C11 H11B 109.5
C10 C11 H11C 109.5
H11A C11 H11C 109.5
H11B C11 H11C 109.5
N2 C12 N1 116.02(13)
N2 C12 C7 124.32(15)
N1 C12 C7 119.66(13)
C14 C13 H13A 109.5
C14 C13 H13B 109.5
H13A C13 H13B 109.5
C14 C13 H13C 109.5
H13A C13 H13C 109.5
H13B C13 H13C 109.5
C15 C14 C13 110.18(14)
C15 C14 H14A 109.6
C13 C14 H14A 109.6
C15 C14 H14B 109.6
C13 C14 H14B 109.6
H14A C14 H14B 108.1
O4 C15 C14 107.48(13)
O4 C15 H15A 110.2
C14 C15 H15A 110.2
O4 C15 H15B 110.2
C14 C15 H15B 110.2
H15A C15 H15B 108.5
O5 C16 O4 122.73(13)
O5 C16 C17 124.54(15)
O4 C16 C17 112.73(13)
C22 C17 C18 121.09(14)
C22 C17 C16 117.90(14)
C18 C17 C16 121.01(14)
C17 C18 C19 119.56(15)
C17 C18 H18 120.2
C19 C18 H18 120.2
O6 C19 C20 121.05(13)
O6 C19 C18 119.18(14)
C20 C19 C18 119.77(14)
O7 C20 C19 117.83(13)
O7 C20 C21 121.96(14)
C19 C20 C21 120.18(13)
O8 C21 C22 123.06(14)
O8 C21 C20 116.59(13)
C22 C21 C20 120.35(14)
C17 C22 C21 119.02(14)
C17 C22 H22 120.5
C21 C22 H22 120.5

loop_
_geom_bond_atom_site_label_1
_geom_bond_atom_site_label_2
_geom_bond_distance
O1 C5 1.2112(19)
O2 C5 1.3320(19)
O2 H2 0.8400
O3 C6 1.2645(19)
O4 C16 1.3311(19)
O4 C15 1.4592(17)
O5 C16 1.2155(19)
O6 C19 1.3630(18)
O6 H6 0.8400
O7 C20 1.3628(17)
O7 H7 0.9763
O8 C21 1.3735(19)
O8 H8 0.9723
N1 C3 1.3387(18)
N1 C12 1.391(2)
N1 C2 1.4871(19)
N2 C10 1.333(2)
N2 C12 1.3427(19)
C1 C2 1.512(2)
C1 H1A 0.9800
C1 H1B 0.9800
C1 H1C 0.9800
C2 H2A 0.9900
C2 H2B 0.9900
C3 C4 1.375(2)
C3 H3 0.9500
C4 C6 1.426(2)
C4 C5 1.483(2)
C6 C7 1.463(2)
C7 C8 1.398(2)
C7 C12 1.402(2)
C8 C9 1.377(2)
C8 H8A 0.9500
C9 C10 1.406(2)
C9 H9 0.9500
C10 C11 1.506(2)
C11 H11A 0.9800
C11 H11B 0.9800
C11 H11C 0.9800
C13 C14 1.531(2)
C13 H13A 0.9800
C13 H13B 0.9800
C13 H13C 0.9800
C14 C15 1.499(2)
C14 H14A 0.9900
C14 H14B 0.9900
C15 H15A 0.9900
C15 H15B 0.9900
C16 C17 1.487(2)
C17 C22 1.387(2)
C17 C18 1.390(2)
C18 C19 1.390(2)
C18 H18 0.9500
C19 C20 1.388(2)
C20 C21 1.393(2)
C21 C22 1.388(2)
C22 H22 0.9500

loop_
_geom_hbond_atom_site_label_D
_geom_hbond_atom_site_label_H
_geom_hbond_atom_site_label_A
_geom_hbond_distance_DH
_geom_hbond_distance_HA
_geom_hbond_distance_DA
_geom_hbond_angle_DHA
_geom_hbond_site_symmetry_A
O2 H2 O3 0.84 1.76 2.5382(15) 154.1 .
O6 H6 O2 0.84 2.05 2.8756(15) 166.7 .
O6 H6 O7 0.84 2.28 2.7271(16) 113.9 .
O7 H7 O8 0.98 1.81 2.6943(16) 149.7 2_765
O8 H8 O5 0.97 1.75 2.7005(16) 165.4 2_775

loop_
_geom_torsion_atom_site_label_1
_geom_torsion_atom_site_label_2
_geom_torsion_atom_site_label_3
_geom_torsion_atom_site_label_4
_geom_torsion
C3 N1 C2 C1 92.72(17)
C12 N1 C2 C1 -85.37(17)
C12 N1 C3 C4 -1.2(2)
C2 N1 C3 C4 -179.29(14)
N1 C3 C4 C6 -1.0(2)
N1 C3 C4 C5 178.50(14)
C3 C4 C5 O1 0.8(2)
C6 C4 C5 O1 -179.69(15)
C3 C4 C5 O2 -178.53(14)
C6 C4 C5 O2 0.9(2)
C3 C4 C6 O3 -178.95(14)
C5 C4 C6 O3 1.6(2)
C3 C4 C6 C7 1.6(2)
C5 C4 C6 C7 -177.87(13)
O3 C6 C7 C8 0.9(2)
C4 C6 C7 C8 -179.63(14)
O3 C6 C7 C12 -179.66(14)
C4 C6 C7 C12 -0.2(2)
C12 C7 C8 C9 2.4(2)
C6 C7 C8 C9 -178.17(14)
C7 C8 C9 C10 -1.4(2)
C12 N2 C10 C9 0.6(2)
C12 N2 C10 C11 179.56(13)
C8 C9 C10 N2 -0.1(2)
C8 C9 C10 C11 -179.02(14)
C10 N2 C12 N1 -179.11(13)
C10 N2 C12 C7 0.5(2)
C3 N1 C12 N2 -177.83(13)
C2 N1 C12 N2 0.2(2)
C3 N1 C12 C7 2.6(2)
C2 N1 C12 C7 -179.37(13)
C8 C7 C12 N2 -2.0(2)
C6 C7 C12 N2 178.57(14)
C8 C7 C12 N1 177.62(13)
C6 C7 C12 N1 -1.9(2)
C16 O4 C15 C14 179.66(13)
C13 C14 C15 O4 -178.51(13)
C15 O4 C16 O5 2.0(2)
C15 O4 C16 C17 -178.41(12)
O5 C16 C17 C22 3.9(2)
O4 C16 C17 C22 -175.64(13)
O5 C16 C17 C18 -175.09(15)
O4 C16 C17 C18 5.4(2)
C22 C17 C18 C19 0.7(2)
C16 C17 C18 C19 179.66(14)
C17 C18 C19 O6 179.77(14)
C17 C18 C19 C20 -0.9(2)
O6 C19 C20 O7 0.8(2)
C18 C19 C20 O7 -178.55(13)
O6 C19 C20 C21 178.90(13)
C18 C19 C20 C21 -0.5(2)
O7 C20 C21 O8 -0.6(2)
C19 C20 C21 O8 -178.61(13)
O7 C20 C21 C22 180.00(14)
C19 C20 C21 C22 2.0(2)
C18 C17 C22 C21 0.8(2)
C16 C17 C22 C21 -178.19(14)
O8 C21 C22 C17 178.49(14)
C20 C21 C22 C17 -2.1(2)
